data_9007733
loop_
_publ_author_name
'Benchrifa, R.'
'Leblanc, M.'
'De Pape, R.'

_publ_section_title
;
 Structure of the trivanadate TlV3O8
;
_journal_name_full 'Acta Crystallographica, Section C'
_journal_page_first 177
_journal_page_last 179
_journal_paper_doi 10.1107/S010827018900627X
_journal_volume 46
_journal_year 1990
_chemical_formula_structural TlV3O8
_chemical_formula_sum 'O8 Tl V3'
_space_group_IT_number 11
_symmetry_space_group_name_Hall '-P 2yb'
_symmetry_space_group_name_H-M 'P 1 21/m 1'
_cell_angle_alpha 90
_cell_angle_beta 96.48
_cell_angle_gamma 90
_cell_length_a 7.780
_cell_length_b 8.423
_cell_length_c 4.993
_cell_formula_units_Z 2
_cell_volume 325.106
_exptl_crystal_density_diffrn 4.957
_cod_original_formula_sum 'Tl V3 O8'
_cod_database_code 9007733

loop_
_symmetry_equiv_pos_as_xyz
x,y,z
x,1/2-y,z
-x,1/2+y,-z
-x,-y,-z

loop_
_atom_site_label
_atom_site_fract_x
_atom_site_fract_y
_atom_site_fract_z
_atom_site_U_iso_or_equiv
Tl1 0.05573 0.25000 0.94825 0.02938
V1 0.57550 0.25000 0.91740 0.00823
V2 0.68700 0.05400 0.43750 0.00861
O1 0.43050 0.25000 0.12070 0.01646
O2 0.75980 0.25000 0.59150 0.00975
O3 0.50560 0.08630 0.68740 0.01077
O4 0.16640 0.06640 0.43400 0.01811
O5 0.73770 0.09960 0.11460 0.01064

_cod_duplicate_entry 1000255
